data_7046160
loop_
_publ_author_name
'Gu, Jin-Zhong'
'Cai, Yan'
'Qian, Zi-Yue'
'Wen, Min'
'Shi, Zi-Fa'
'Lv, Dong-Yu'
'Kirillov, Alexander M.'

_publ_section_title
;
 A new series of Co, Ni, Zn, and Cd metal-organic architectures driven by
 an unsymmetrical biphenyl-tricarboxylic acid: hydrothermal assembly,
 structural features and properties.
;
_journal_issue 22
_journal_name_full 'Dalton transactions (Cambridge, England : 2003)'
_journal_page_first 7431
_journal_page_last 7444
_journal_paper_doi 10.1039/c8dt01299g
_journal_volume 47
_journal_year 2018
_chemical_formula_sum 'C60 H76 Co3 N8 O36'
_chemical_formula_weight 1662.07
_space_group_crystal_system triclinic
_space_group_IT_number 2
_space_group_name_Hall '-P 1'
_space_group_name_H-M_alt 'P -1'
_symmetry_space_group_name_Hall '-P 1'
_symmetry_space_group_name_H-M 'P -1'
_atom_sites_solution_hydrogens mixed
_audit_creation_method SHELXL-2014/7
_audit_update_record
;
2017-12-06 deposited with the CCDC.
2018-04-30 downloaded from the CCDC.
;
_cell_angle_alpha 104.592(5)
_cell_angle_beta 109.891(5)
_cell_angle_gamma 104.632(5)
_cell_formula_units_Z 1
_cell_length_a 11.7676(6)
_cell_length_b 12.7588(7)
_cell_length_c 14.2231(7)
_cell_measurement_reflns_used 11272
_cell_measurement_temperature 293(2)
_cell_measurement_theta_max 25.047
_cell_measurement_theta_min 3.281
_cell_volume 1804.0(2)
_computing_cell_refinement 'Bruker SAINT'
_computing_data_collection 'Bruker APEX2'
_computing_data_reduction 'Bruker SAINT'
_computing_molecular_graphics 'Bruker SHELXTL'
_computing_publication_material 'Bruker SHELXTL'
_computing_structure_refinement 'SHELXL-2014/7 (Sheldrick, 2014)'
_computing_structure_solution 'SHELXL-2014/7 (Sheldrick, 2014)'
_diffrn_ambient_temperature 293(2)
_diffrn_measured_fraction_theta_full 0.998
_diffrn_measured_fraction_theta_max 0.998
_diffrn_measurement_device_type 'Bruker APE-II CCD'
_diffrn_measurement_method '\f and \w scans'
_diffrn_radiation_type MoK\a
_diffrn_radiation_wavelength 0.71073
_diffrn_reflns_av_R_equivalents 0.0353
_diffrn_reflns_av_unetI/netI 0.0695
_diffrn_reflns_Laue_measured_fraction_full 0.998
_diffrn_reflns_Laue_measured_fraction_max 0.998
_diffrn_reflns_limit_h_max 14
_diffrn_reflns_limit_h_min -14
_diffrn_reflns_limit_k_max 12
_diffrn_reflns_limit_k_min -15
_diffrn_reflns_limit_l_max 16
_diffrn_reflns_limit_l_min -16
_diffrn_reflns_number 11272
_diffrn_reflns_point_group_measured_fraction_full 0.998
_diffrn_reflns_point_group_measured_fraction_max 0.998
_diffrn_reflns_theta_full 25.047
_diffrn_reflns_theta_max 25.047
_diffrn_reflns_theta_min 3.281
_diffrn_source 'fine-focus sealed tube'
_exptl_absorpt_coefficient_mu 0.781
_exptl_absorpt_correction_T_max 0.835
_exptl_absorpt_correction_T_min 0.811
_exptl_absorpt_correction_type multi-scan
_exptl_absorpt_process_details SADABS
_exptl_crystal_colour orange
_exptl_crystal_density_diffrn 1.530
_exptl_crystal_description block
_exptl_crystal_F_000 861
_exptl_crystal_size_max 0.280
_exptl_crystal_size_mid 0.250
_exptl_crystal_size_min 0.240
_exptl_transmission_factor_max 0.829
_exptl_transmission_factor_min 0.804
_refine_diff_density_max 0.457
_refine_diff_density_min -1.363
_refine_diff_density_rms 0.092
_refine_ls_extinction_method none
_refine_ls_goodness_of_fit_ref 1.030
_refine_ls_hydrogen_treatment constr
_refine_ls_matrix_type full
_refine_ls_number_parameters 484
_refine_ls_number_reflns 6358
_refine_ls_number_restraints 0
_refine_ls_restrained_S_all 1.030
_refine_ls_R_factor_all 0.0818
_refine_ls_R_factor_gt 0.0601
_refine_ls_shift/su_max 0.000
_refine_ls_shift/su_mean 0.000
_refine_ls_structure_factor_coef Fsqd
_refine_ls_weighting_details 'w=1/[\s^2^(Fo^2^)+(0.0633P)^2^+4.3420P] where P=(Fo^2^+2Fc^2^)/3'
_refine_ls_weighting_scheme calc
_refine_ls_wR_factor_gt 0.1467
_refine_ls_wR_factor_ref 0.1656
_reflns_Friedel_coverage 0.000
_reflns_number_gt 4798
_reflns_number_total 6358
_reflns_threshold_expression 'I > 2\s(I)'
_cod_data_source_file c8dt01299g2.cif
_cod_data_source_block 334-6Co
_cod_depositor_comments 'Adding full bibliography for 7046153--7046164.cif.'
_cod_original_cell_volume 1803.99(18)
_cod_database_code 7046160
_shelx_shelxl_version_number 2014/7
_shelx_space_group_comment
;
The symmetry employed for this shelxl refinement is uniquely defined
by the following loop, which should always be used as a source of
symmetry information in preference to the above space-group names.
They are only intended as comments.
;
_shelx_estimated_absorpt_t_min 0.811
_shelx_estimated_absorpt_t_max 0.835

loop_
_space_group_symop_operation_xyz
'x, y, z'
'-x, -y, -z'

loop_
_atom_site_label
_atom_site_type_symbol
_atom_site_fract_x
_atom_site_fract_y
_atom_site_fract_z
_atom_site_U_iso_or_equiv
_atom_site_adp_type
_atom_site_occupancy
_atom_site_site_symmetry_order
_atom_site_calc_flag
_atom_site_refinement_flags_posn
_atom_site_refinement_flags_adp
_atom_site_refinement_flags_occupancy
Co1 Co 0.21636(6) 0.76763(5) 0.28912(5) 0.02126(18) Uani 1 1 d . . .
Co2 Co 0.5000 0.5000 0.0000 0.0377(3) Uani 1 2 d S . P
N1 N 0.1514(5) 1.1172(4) 0.0978(4) 0.0432(12) Uani 1 1 d . . .
N2 N 0.3238(4) 0.8859(3) 0.2338(3) 0.0270(9) Uani 1 1 d . . .
N3 N 0.7902(4) 1.2613(4) 0.1341(4) 0.0428(11) Uani 1 1 d . . .
N4 N 0.1272(4) 0.6550(3) 0.3592(3) 0.0297(9) Uani 1 1 d . . .
O1 O -0.0855(3) 0.7698(3) 0.1729(3) 0.0320(8) Uani 1 1 d . . .
O2 O 0.1085(3) 0.8717(3) 0.3132(2) 0.0253(7) Uani 1 1 d . . .
O3 O -0.4222(3) 0.7552(3) 0.3182(3) 0.0304(8) Uani 1 1 d . . .
O4 O -0.4021(3) 0.9170(3) 0.4391(3) 0.0325(8) Uani 1 1 d . . .
O5 O 0.3473(4) 1.3187(4) 0.1731(3) 0.0497(10) Uani 1 1 d . . .
O6 O 0.4853(4) 1.3887(4) 0.3468(3) 0.0626(13) Uani 1 1 d . . .
O7 O 0.2126(6) 1.0617(5) 0.0717(4) 0.0775(15) Uani 1 1 d . . .
O8 O 0.0706(5) 1.1395(5) 0.0361(3) 0.0694(14) Uani 1 1 d . . .
O9 O 0.3646(3) 0.8621(3) 0.4441(2) 0.0271(7) Uani 1 1 d . . .
H1W H 0.4354 0.8772 0.4418 0.032 Uiso 1 1 d R U .
H2W H 0.3764 0.9310 0.4805 0.032 Uiso 1 1 d R U .
O10 O 0.0644(3) 0.6581(3) 0.1352(2) 0.0290(7) Uani 1 1 d . . .
H3W H 0.0052 0.6829 0.1226 0.035 Uiso 1 1 d R U .
H4W H 0.0622 0.6397 0.0727 0.035 Uiso 1 1 d R U .
O11 O 0.3241(3) 0.6639(3) 0.2713(3) 0.0331(8) Uani 1 1 d . . .
H5W H 0.2781 0.6033 0.2186 0.040 Uiso 1 1 d R U .
H6W H 0.4043 0.6929 0.2861 0.040 Uiso 1 1 d R U .
O12 O 0.5161(4) 0.4486(3) 0.1249(3) 0.0517(10) Uani 1 1 d . . .
H7W H 0.5727 0.5013 0.1809 0.062 Uiso 1 1 d R U .
H8W H 0.4618 0.4069 0.1404 0.062 Uiso 1 1 d R U .
O13 O 0.7083(4) 0.5480(3) 0.0518(3) 0.0502(10) Uani 1 1 d . . .
H9W H 0.6521 0.5183 0.0724 0.060 Uiso 1 1 d R U .
H10W H 0.7694 0.6133 0.0971 0.060 Uiso 1 1 d R U .
O14 O 0.5275(4) 0.6668(3) 0.0953(3) 0.0511(10) Uani 1 1 d . . .
H11W H 0.5763 0.7166 0.0852 0.061 Uiso 1 1 d R U .
H12W H 0.5432 0.6934 0.1601 0.061 Uiso 1 1 d R U .
O15 O 0.6952(4) 0.8108(4) 0.0544(3) 0.0525(11) Uani 1 1 d . . .
H13W H 0.7209 0.8486 0.0185 0.063 Uiso 1 1 d R U .
H14W H 0.7611 0.7982 0.0903 0.063 Uiso 1 1 d R U .
O16 O 0.7968(4) 0.5520(3) 0.8913(3) 0.0503(10) Uani 1 1 d . . .
H15W H 0.7706 0.5500 0.9394 0.060 Uiso 1 1 d R U .
H16W H 0.7527 0.5915 0.8708 0.060 Uiso 1 1 d R U .
O17 O 0.3464(4) 0.4318(3) 0.6639(3) 0.0479(10) Uani 1 1 d . . .
H17W H 0.3697 0.3750 0.6697 0.057 Uiso 1 1 d R U .
H18W H 0.3978 0.4892 0.6599 0.057 Uiso 1 1 d R U .
O18 O 0.0576(4) 0.5997(3) 0.9329(3) 0.0474(10) Uani 1 1 d . . .
H19W H 0.1036 0.6423 0.9133 0.057 Uiso 1 1 d R U .
H20W H 0.0228 0.5262 0.9137 0.057 Uiso 1 1 d R U .
C1 C -0.0100(4) 0.8515(4) 0.2626(4) 0.0220(9) Uani 1 1 d . . .
C2 C -0.0702(4) 0.9244(4) 0.3149(3) 0.0209(9) Uani 1 1 d . . .
C3 C -0.1810(4) 0.8672(4) 0.3234(4) 0.0239(10) Uani 1 1 d . . .
H3 H -0.2169 0.7861 0.2942 0.029 Uiso 1 1 calc R U .
C4 C -0.2401(4) 0.9271(4) 0.3741(3) 0.0228(10) Uani 1 1 d . . .
C5 C -0.3634(4) 0.8621(4) 0.3781(3) 0.0218(9) Uani 1 1 d . . .
C6 C -0.1847(5) 1.0481(4) 0.4185(4) 0.0303(11) Uani 1 1 d . . .
H6 H -0.2209 1.0899 0.4553 0.036 Uiso 1 1 calc R U .
C7 C -0.0763(5) 1.1068(4) 0.4084(4) 0.0309(11) Uani 1 1 d . . .
H7 H -0.0412 1.1879 0.4376 0.037 Uiso 1 1 calc R U .
C8 C -0.0184(4) 1.0469(4) 0.3552(3) 0.0245(10) Uani 1 1 d . . .
C9 C 0.0880(4) 1.1152(4) 0.3360(4) 0.0241(10) Uani 1 1 d . . .
C10 C 0.0777(5) 1.0853(4) 0.2308(4) 0.0289(10) Uani 1 1 d . . .
H10A H 0.0091 1.0203 0.1749 0.035 Uiso 1 1 calc R U .
C11 C 0.1716(5) 1.1546(4) 0.2124(4) 0.0291(11) Uani 1 1 d . . .
C12 C 0.2768(5) 1.2508(4) 0.2913(4) 0.0318(11) Uani 1 1 d . . .
C13 C 0.3791(5) 1.3268(5) 0.2698(5) 0.0395(13) Uani 1 1 d . . .
C14 C 0.2853(5) 1.2783(5) 0.3952(4) 0.0383(12) Uani 1 1 d . . .
H14A H 0.3553 1.3422 0.4513 0.046 Uiso 1 1 calc R U .
C15 C 0.1911(5) 1.2117(4) 0.4162(4) 0.0338(12) Uani 1 1 d . . .
H15 H 0.1978 1.2328 0.4860 0.041 Uiso 1 1 calc R U .
C16 C 0.3622(5) 0.8466(4) 0.1578(4) 0.0314(11) Uani 1 1 d . . .
H16 H 0.3256 0.7671 0.1167 0.038 Uiso 1 1 calc R U .
C17 C 0.4528(5) 0.9175(4) 0.1372(4) 0.0324(11) Uani 1 1 d . . .
H17 H 0.4759 0.8855 0.0834 0.039 Uiso 1 1 calc R U .
C18 C 0.5088(5) 1.0350(4) 0.1959(4) 0.0295(11) Uani 1 1 d . . .
C19 C 0.4691(5) 1.0777(4) 0.2751(4) 0.0306(11) Uani 1 1 d . . .
H19 H 0.5042 1.1569 0.3170 0.037 Uiso 1 1 calc R U .
C20 C 0.3778(5) 1.0011(4) 0.2901(4) 0.0315(11) Uani 1 1 d . . .
H20 H 0.3518 1.0311 0.3425 0.038 Uiso 1 1 calc R U .
C21 C 0.6085(5) 1.1148(4) 0.1768(4) 0.0301(11) Uani 1 1 d . . .
C22 C 0.6967(5) 1.0781(5) 0.1464(4) 0.0398(13) Uani 1 1 d . . .
H22 H 0.6967 1.0037 0.1398 0.048 Uiso 1 1 calc R U .
C23 C 0.7846(5) 1.1535(5) 0.1262(5) 0.0458(14) Uani 1 1 d . . .
H23 H 0.8429 1.1275 0.1059 0.055 Uiso 1 1 calc R U .
C24 C 0.7059(6) 1.2954(5) 0.1634(5) 0.0501(15) Uani 1 1 d . . .
H24 H 0.7084 1.3704 0.1697 0.060 Uiso 1 1 calc R U .
C25 C 0.6147(6) 1.2267(5) 0.1850(5) 0.0449(14) Uani 1 1 d . . .
H25 H 0.5576 1.2553 0.2049 0.054 Uiso 1 1 calc R U .
C26 C 0.2015(5) 0.6239(6) 0.4322(5) 0.0522(17) Uani 1 1 d . . .
H26 H 0.2891 0.6448 0.4469 0.063 Uiso 1 1 calc R U .
C27 C 0.1562(5) 0.5625(6) 0.4877(5) 0.0562(18) Uani 1 1 d . . .
H27 H 0.2125 0.5416 0.5367 0.067 Uiso 1 1 calc R U .
C28 C 0.0263(5) 0.5318(4) 0.4701(4) 0.0314(11) Uani 1 1 d . . .
C29 C -0.0500(5) 0.5648(4) 0.3951(4) 0.0352(12) Uani 1 1 d . . .
H29 H -0.1374 0.5473 0.3802 0.042 Uiso 1 1 calc R U .
C30 C 0.0028(5) 0.6236(5) 0.3418(4) 0.0362(12) Uani 1 1 d . . .
H30 H -0.0523 0.6427 0.2902 0.043 Uiso 1 1 calc R U .

loop_
_atom_site_aniso_label
_atom_site_aniso_U_11
_atom_site_aniso_U_22
_atom_site_aniso_U_33
_atom_site_aniso_U_23
_atom_site_aniso_U_13
_atom_site_aniso_U_12
Co1 0.0183(3) 0.0219(3) 0.0255(3) 0.0084(3) 0.0136(3) 0.0050(3)
Co2 0.0386(6) 0.0363(6) 0.0371(6) 0.0123(5) 0.0199(5) 0.0085(5)
N1 0.052(3) 0.043(3) 0.034(3) 0.014(2) 0.027(2) 0.004(2)
N2 0.028(2) 0.028(2) 0.031(2) 0.0144(18) 0.0167(18) 0.0117(19)
N3 0.039(3) 0.045(3) 0.056(3) 0.025(2) 0.031(2) 0.012(2)
N4 0.026(2) 0.036(2) 0.038(2) 0.023(2) 0.0191(19) 0.0110(19)
O1 0.0257(18) 0.0358(19) 0.0303(18) 0.0028(15) 0.0127(15) 0.0134(16)
O2 0.0209(17) 0.0253(17) 0.0303(17) 0.0067(14) 0.0149(14) 0.0081(14)
O3 0.0211(17) 0.0248(18) 0.0400(19) 0.0033(15) 0.0174(15) 0.0033(15)
O4 0.0260(18) 0.0332(19) 0.0380(19) 0.0053(15) 0.0215(16) 0.0077(16)
O5 0.046(2) 0.058(3) 0.049(2) 0.029(2) 0.027(2) 0.008(2)
O6 0.047(3) 0.070(3) 0.050(3) 0.020(2) 0.023(2) -0.013(2)
O7 0.119(4) 0.089(4) 0.061(3) 0.027(3) 0.065(3) 0.059(4)
O8 0.060(3) 0.102(4) 0.040(2) 0.035(3) 0.018(2) 0.018(3)
O9 0.0194(16) 0.0263(17) 0.0308(17) 0.0045(14) 0.0138(14) 0.0032(14)
O10 0.0266(18) 0.0336(18) 0.0235(17) 0.0048(14) 0.0113(14) 0.0111(15)
O11 0.0196(17) 0.0265(18) 0.049(2) 0.0066(16) 0.0187(16) 0.0045(15)
O12 0.053(3) 0.050(2) 0.045(2) 0.020(2) 0.022(2) 0.003(2)
O13 0.035(2) 0.045(2) 0.054(2) 0.009(2) 0.0180(19) 0.0003(19)
O14 0.069(3) 0.039(2) 0.046(2) 0.0083(19) 0.034(2) 0.016(2)
O15 0.056(3) 0.066(3) 0.056(3) 0.035(2) 0.032(2) 0.030(2)
O16 0.054(3) 0.044(2) 0.052(2) 0.0107(19) 0.026(2) 0.019(2)
O17 0.039(2) 0.039(2) 0.063(3) 0.020(2) 0.022(2) 0.0081(19)
O18 0.059(3) 0.036(2) 0.056(2) 0.0191(19) 0.041(2) 0.008(2)
C1 0.023(2) 0.023(2) 0.026(2) 0.012(2) 0.017(2) 0.007(2)
C2 0.018(2) 0.024(2) 0.024(2) 0.0081(19) 0.0119(19) 0.0091(19)
C3 0.024(2) 0.025(2) 0.027(2) 0.0084(19) 0.016(2) 0.010(2)
C4 0.018(2) 0.028(2) 0.024(2) 0.0089(19) 0.0129(19) 0.006(2)
C5 0.016(2) 0.027(2) 0.025(2) 0.011(2) 0.0108(19) 0.008(2)
C6 0.031(3) 0.028(3) 0.035(3) 0.006(2) 0.023(2) 0.010(2)
C7 0.035(3) 0.020(2) 0.036(3) 0.005(2) 0.022(2) 0.002(2)
C8 0.023(2) 0.027(2) 0.019(2) 0.0059(19) 0.0097(19) 0.004(2)
C9 0.022(2) 0.024(2) 0.026(2) 0.0068(19) 0.013(2) 0.005(2)
C10 0.027(3) 0.024(2) 0.033(3) 0.009(2) 0.014(2) 0.007(2)
C11 0.036(3) 0.034(3) 0.029(3) 0.018(2) 0.022(2) 0.013(2)
C12 0.034(3) 0.032(3) 0.036(3) 0.015(2) 0.022(2) 0.011(2)
C13 0.035(3) 0.040(3) 0.049(3) 0.019(3) 0.026(3) 0.009(3)
C14 0.032(3) 0.035(3) 0.037(3) 0.009(2) 0.016(2) -0.002(2)
C15 0.036(3) 0.037(3) 0.028(3) 0.011(2) 0.019(2) 0.006(2)
C16 0.034(3) 0.028(3) 0.036(3) 0.012(2) 0.021(2) 0.007(2)
C17 0.041(3) 0.033(3) 0.030(3) 0.013(2) 0.024(2) 0.013(2)
C18 0.029(3) 0.033(3) 0.033(3) 0.019(2) 0.015(2) 0.013(2)
C19 0.037(3) 0.025(2) 0.037(3) 0.014(2) 0.023(2) 0.011(2)
C20 0.038(3) 0.032(3) 0.035(3) 0.016(2) 0.025(2) 0.014(2)
C21 0.027(3) 0.035(3) 0.033(3) 0.018(2) 0.015(2) 0.010(2)
C22 0.039(3) 0.039(3) 0.057(3) 0.027(3) 0.030(3) 0.018(3)
C23 0.037(3) 0.056(4) 0.062(4) 0.030(3) 0.033(3) 0.021(3)
C24 0.058(4) 0.035(3) 0.074(4) 0.025(3) 0.045(4) 0.016(3)
C25 0.045(3) 0.041(3) 0.072(4) 0.029(3) 0.043(3) 0.021(3)
C26 0.024(3) 0.083(5) 0.078(4) 0.061(4) 0.029(3) 0.022(3)
C27 0.030(3) 0.092(5) 0.079(4) 0.070(4) 0.029(3) 0.029(3)
C28 0.029(3) 0.039(3) 0.040(3) 0.025(2) 0.023(2) 0.012(2)
C29 0.023(3) 0.043(3) 0.050(3) 0.030(3) 0.019(2) 0.010(2)
C30 0.031(3) 0.044(3) 0.040(3) 0.028(3) 0.015(2) 0.012(3)

loop_
_atom_type_symbol
_atom_type_description
_atom_type_scat_dispersion_real
_atom_type_scat_dispersion_imag
_atom_type_scat_source
C C 0.0033 0.0016 'International Tables Vol C Tables 4.2.6.8 and 6.1.1.4'
H H 0.0000 0.0000 'International Tables Vol C Tables 4.2.6.8 and 6.1.1.4'
N N 0.0061 0.0033 'International Tables Vol C Tables 4.2.6.8 and 6.1.1.4'
O O 0.0106 0.0060 'International Tables Vol C Tables 4.2.6.8 and 6.1.1.4'
Co Co 0.3494 0.9721 'International Tables Vol C Tables 4.2.6.8 and 6.1.1.4'

loop_
_geom_angle_atom_site_label_1
_geom_angle_atom_site_label_2
_geom_angle_atom_site_label_3
_geom_angle
_geom_angle_site_symmetry_1
_geom_angle_site_symmetry_3
O11 Co1 O9 86.47(13) . .
O11 Co1 O2 177.64(12) . .
O9 Co1 O2 91.97(12) . .
O11 Co1 O10 90.54(13) . .
O9 Co1 O10 174.81(12) . .
O2 Co1 O10 90.88(12) . .
O11 Co1 N2 89.65(13) . .
O9 Co1 N2 88.01(13) . .
O2 Co1 N2 92.07(13) . .
O10 Co1 N2 96.22(13) . .
O11 Co1 N4 88.13(14) . .
O9 Co1 N4 86.52(13) . .
O2 Co1 N4 90.01(13) . .
O10 Co1 N4 89.15(14) . .
N2 Co1 N4 174.21(15) . .
O12 Co2 O12 180.0 . 2_665
O12 Co2 O14 89.81(16) . .
O12 Co2 O14 90.18(16) 2_665 .
O12 Co2 O14 90.18(16) . 2_665
O12 Co2 O14 89.82(16) 2_665 2_665
O14 Co2 O14 180.0 . 2_665
O12 Co2 O13 90.88(16) . 2_665
O12 Co2 O13 89.12(16) 2_665 2_665
O14 Co2 O13 88.88(15) . 2_665
O14 Co2 O13 91.12(15) 2_665 2_665
O12 Co2 O13 89.12(16) . .
O12 Co2 O13 90.88(16) 2_665 .
O14 Co2 O13 91.12(15) . .
O14 Co2 O13 88.88(15) 2_665 .
O13 Co2 O13 180.0(2) 2_665 .
O12 Co2 H9W 68.5 . .
O12 Co2 H9W 111.5 2_665 .
O14 Co2 H9W 91.4 . .
O14 Co2 H9W 88.6 2_665 .
O13 Co2 H9W 159.4 2_665 .
O13 Co2 H9W 20.6 . .
O8 N1 O7 124.1(5) . .
O8 N1 C11 117.7(5) . .
O7 N1 C11 118.1(5) . .
C16 N2 C20 116.1(4) . .
C16 N2 Co1 121.8(3) . .
C20 N2 Co1 120.5(3) . .
C24 N3 C23 116.6(4) . .
C26 N4 C30 115.5(4) . .
C26 N4 Co1 119.8(3) . .
C30 N4 Co1 124.3(3) . .
C1 O2 Co1 129.7(3) . .
Co1 O9 H1W 109.6 . .
Co1 O9 H2W 122.7 . .
H1W O9 H2W 97.2 . .
Co1 O10 H3W 109.4 . .
Co1 O10 H4W 131.9 . .
H3W O10 H4W 97.2 . .
Co1 O11 H5W 109.6 . .
Co1 O11 H6W 122.0 . .
H5W O11 H6W 118.3 . .
Co2 O12 H7W 109.6 . .
Co2 O12 H8W 133.9 . .
H7W O12 H8W 108.2 . .
Co2 O13 H9W 43.0 . .
Co2 O13 H10W 128.0 . .
H9W O13 H10W 116.0 . .
Co2 O14 H11W 110.2 . .
Co2 O14 H12W 129.5 . .
H11W O14 H12W 106.7 . .
H13W O15 H14W 104.8 . .
H15W O16 H16W 91.2 . .
H17W O17 H18W 118.6 . .
H19W O18 H20W 133.5 . .
O2 C1 O1 124.9(4) . .
O2 C1 C2 118.2(4) . .
O1 C1 C2 116.8(4) . .
C3 C2 C8 119.2(4) . .
C3 C2 C1 118.0(4) . .
C8 C2 C1 122.8(4) . .
C4 C3 C2 122.0(4) . .
C4 C3 H3 119.0 . .
C2 C3 H3 119.0 . .
C3 C4 C6 118.4(4) . .
C3 C4 C5 120.5(4) . .
C6 C4 C5 121.1(4) . .
O4 C5 O3 124.2(4) . .
O4 C5 C4 118.4(4) . .
O3 C5 C4 117.4(4) . .
C7 C6 C4 120.5(4) . .
C7 C6 H6 119.8 . .
C4 C6 H6 119.8 . .
C6 C7 C8 121.3(4) . .
C6 C7 H7 119.4 . .
C8 C7 H7 119.4 . .
C7 C8 C2 118.5(4) . .
C7 C8 C9 118.4(4) . .
C2 C8 C9 122.9(4) . .
C15 C9 C10 118.9(4) . .
C15 C9 C8 122.1(4) . .
C10 C9 C8 118.7(4) . .
C11 C10 C9 118.3(4) . .
C11 C10 H10A 120.8 . .
C9 C10 H10A 120.8 . .
C10 C11 C12 124.0(4) . .
C10 C11 N1 114.5(4) . .
C12 C11 N1 121.4(4) . .
C11 C12 C14 116.5(4) . .
C11 C12 C13 123.5(4) . .
C14 C12 C13 119.9(5) . .
O6 C13 O5 126.3(5) . .
O6 C13 C12 117.5(5) . .
O5 C13 C12 116.2(5) . .
C15 C14 C12 120.9(5) . .
C15 C14 H14A 119.5 . .
C12 C14 H14A 119.5 . .
C9 C15 C14 121.2(4) . .
C9 C15 H15 119.4 . .
C14 C15 H15 119.4 . .
N2 C16 C17 123.6(5) . .
N2 C16 H16 118.2 . .
C17 C16 H16 118.2 . .
C18 C17 C16 119.9(5) . .
C18 C17 H17 120.0 . .
C16 C17 H17 120.0 . .
C17 C18 C19 117.2(4) . .
C17 C18 C21 121.6(4) . .
C19 C18 C21 121.2(4) . .
C20 C19 C18 119.1(5) . .
C20 C19 H19 120.4 . .
C18 C19 H19 120.4 . .
N2 C20 C19 123.9(4) . .
N2 C20 H20 118.0 . .
C19 C20 H20 118.0 . .
C25 C21 C22 117.0(4) . .
C25 C21 C18 121.8(4) . .
C22 C21 C18 121.2(4) . .
C23 C22 C21 119.3(5) . .
C23 C22 H22 120.3 . .
C21 C22 H22 120.3 . .
N3 C23 C22 123.6(5) . .
N3 C23 H23 118.2 . .
C22 C23 H23 118.2 . .
N3 C24 C25 124.1(5) . .
N3 C24 H24 118.0 . .
C25 C24 H24 118.0 . .
C24 C25 C21 119.5(5) . .
C24 C25 H25 120.3 . .
C21 C25 H25 120.3 . .
N4 C26 C27 123.9(5) . .
N4 C26 H26 118.1 . .
C27 C26 H26 118.1 . .
C26 C27 C28 120.0(5) . .
C26 C27 H27 120.0 . .
C28 C27 H27 120.0 . .
C29 C28 C27 116.0(4) . .
C29 C28 C28 122.0(5) . 2_566
C27 C28 C28 122.0(6) . 2_566
C28 C29 C30 120.1(4) . .
C28 C29 H29 120.0 . .
C30 C29 H29 120.0 . .
N4 C30 C29 124.5(5) . .
N4 C30 H30 117.7 . .
C29 C30 H30 117.7 . .

loop_
_geom_bond_atom_site_label_1
_geom_bond_atom_site_label_2
_geom_bond_distance
_geom_bond_site_symmetry_2
Co1 O11 2.079(3) .
Co1 O9 2.083(3) .
Co1 O2 2.100(3) .
Co1 O10 2.115(3) .
Co1 N2 2.193(4) .
Co1 N4 2.197(4) .
Co2 O12 2.011(4) .
Co2 O12 2.011(4) 2_665
Co2 O14 2.091(4) .
Co2 O14 2.091(4) 2_665
Co2 O13 2.171(4) 2_665
Co2 O13 2.171(4) .
Co2 H9W 1.6530 .
N1 O8 1.205(6) .
N1 O7 1.210(6) .
N1 C11 1.492(6) .
N2 C16 1.340(6) .
N2 C20 1.340(6) .
N3 C24 1.325(7) .
N3 C23 1.334(7) .
N4 C26 1.329(6) .
N4 C30 1.332(6) .
O1 C1 1.263(5) .
O2 C1 1.254(5) .
O3 C5 1.265(5) .
O4 C5 1.255(5) .
O5 C13 1.264(6) .
O6 C13 1.233(7) .
O9 H1W 0.8200 .
O9 H2W 0.8495 .
O10 H3W 0.8200 .
O10 H4W 0.8503 .
O11 H5W 0.8200 .
O11 H6W 0.8489 .
O12 H7W 0.8200 .
O12 H8W 0.8500 .
O13 H9W 0.8537 .
O13 H10W 0.8589 .
O14 H11W 0.8200 .
O14 H12W 0.8332 .
O15 H13W 0.8608 .
O15 H14W 0.8501 .
O16 H15W 0.8443 .
O16 H16W 0.8431 .
O17 H17W 0.8499 .
O17 H18W 0.8520 .
O18 H19W 0.8349 .
O18 H20W 0.8500 .
C1 C2 1.504(6) .
C2 C3 1.386(6) .
C2 C8 1.404(6) .
C3 C4 1.385(6) .
C3 H3 0.9300 .
C4 C6 1.388(6) .
C4 C5 1.506(6) .
C6 C7 1.380(6) .
C6 H6 0.9300 .
C7 C8 1.394(6) .
C7 H7 0.9300 .
C8 C9 1.485(6) .
C9 C15 1.373(7) .
C9 C10 1.401(6) .
C10 C11 1.375(6) .
C10 H10A 0.9300 .
C11 C12 1.376(7) .
C12 C14 1.392(7) .
C12 C13 1.515(7) .
C14 C15 1.385(7) .
C14 H14A 0.9300 .
C15 H15 0.9300 .
C16 C17 1.379(6) .
C16 H16 0.9300 .
C17 C18 1.369(7) .
C17 H17 0.9300 .
C18 C19 1.400(6) .
C18 C21 1.497(6) .
C19 C20 1.373(6) .
C19 H19 0.9300 .
C20 H20 0.9300 .
C21 C25 1.385(7) .
C21 C22 1.388(7) .
C22 C23 1.386(7) .
C22 H22 0.9300 .
C23 H23 0.9300 .
C24 C25 1.379(7) .
C24 H24 0.9300 .
C25 H25 0.9300 .
C26 C27 1.381(7) .
C26 H26 0.9300 .
C27 C28 1.394(7) .
C27 H27 0.9300 .
C28 C29 1.374(7) .
C28 C28 1.488(8) 2_566
C29 C30 1.376(6) .
C29 H29 0.9300 .
C30 H30 0.9300 .

loop_
_geom_torsion_atom_site_label_1
_geom_torsion_atom_site_label_2
_geom_torsion_atom_site_label_3
_geom_torsion_atom_site_label_4
_geom_torsion
_geom_torsion_site_symmetry_1
_geom_torsion_site_symmetry_4
Co1 O2 C1 O1 -13.0(6) . .
Co1 O2 C1 C2 162.8(3) . .
O2 C1 C2 C3 -126.6(4) . .
O1 C1 C2 C3 49.6(6) . .
O2 C1 C2 C8 53.1(6) . .
O1 C1 C2 C8 -130.7(5) . .
C8 C2 C3 C4 -2.4(7) . .
C1 C2 C3 C4 177.4(4) . .
C2 C3 C4 C6 -0.8(7) . .
C2 C3 C4 C5 177.6(4) . .
C3 C4 C5 O4 168.6(4) . .
C6 C4 C5 O4 -13.1(7) . .
C3 C4 C5 O3 -12.2(6) . .
C6 C4 C5 O3 166.1(4) . .
C3 C4 C6 C7 2.4(7) . .
C5 C4 C6 C7 -175.9(4) . .
C4 C6 C7 C8 -1.0(8) . .
C6 C7 C8 C2 -2.1(7) . .
C6 C7 C8 C9 172.9(4) . .
C3 C2 C8 C7 3.8(7) . .
C1 C2 C8 C7 -175.9(4) . .
C3 C2 C8 C9 -171.0(4) . .
C1 C2 C8 C9 9.3(7) . .
C7 C8 C9 C15 48.9(7) . .
C2 C8 C9 C15 -136.3(5) . .
C7 C8 C9 C10 -126.3(5) . .
C2 C8 C9 C10 48.5(6) . .
C15 C9 C10 C11 -0.3(7) . .
C8 C9 C10 C11 175.0(4) . .
C9 C10 C11 C12 1.2(7) . .
C9 C10 C11 N1 -179.0(4) . .
O8 N1 C11 C10 77.2(6) . .
O7 N1 C11 C10 -99.4(6) . .
O8 N1 C11 C12 -103.1(6) . .
O7 N1 C11 C12 80.3(6) . .
C10 C11 C12 C14 -0.8(8) . .
N1 C11 C12 C14 179.5(5) . .
C10 C11 C12 C13 -179.6(5) . .
N1 C11 C12 C13 0.7(8) . .
C11 C12 C13 O6 -160.1(5) . .
C14 C12 C13 O6 21.2(8) . .
C11 C12 C13 O5 18.7(8) . .
C14 C12 C13 O5 -160.0(5) . .
C11 C12 C14 C15 -0.5(8) . .
C13 C12 C14 C15 178.3(5) . .
C10 C9 C15 C14 -1.0(8) . .
C8 C9 C15 C14 -176.2(5) . .
C12 C14 C15 C9 1.5(8) . .
C20 N2 C16 C17 0.8(7) . .
Co1 N2 C16 C17 -165.3(4) . .
N2 C16 C17 C18 0.0(8) . .
C16 C17 C18 C19 -0.5(7) . .
C16 C17 C18 C21 179.4(5) . .
C17 C18 C19 C20 0.2(7) . .
C21 C18 C19 C20 -179.7(4) . .
C16 N2 C20 C19 -1.1(7) . .
Co1 N2 C20 C19 165.2(4) . .
C18 C19 C20 N2 0.7(8) . .
C17 C18 C21 C25 143.7(5) . .
C19 C18 C21 C25 -36.4(7) . .
C17 C18 C21 C22 -34.2(7) . .
C19 C18 C21 C22 145.7(5) . .
C25 C21 C22 C23 -0.1(8) . .
C18 C21 C22 C23 177.9(5) . .
C24 N3 C23 C22 0.1(9) . .
C21 C22 C23 N3 0.1(9) . .
C23 N3 C24 C25 -0.3(9) . .
N3 C24 C25 C21 0.3(10) . .
C22 C21 C25 C24 -0.1(8) . .
C18 C21 C25 C24 -178.1(5) . .
C30 N4 C26 C27 0.4(9) . .
Co1 N4 C26 C27 173.9(6) . .
N4 C26 C27 C28 -1.5(11) . .
C26 C27 C28 C29 0.9(10) . .
C26 C27 C28 C28 -178.4(7) . 2_566
C27 C28 C29 C30 0.5(8) . .
C28 C28 C29 C30 179.9(6) 2_566 .
C26 N4 C30 C29 1.2(8) . .
Co1 N4 C30 C29 -172.0(4) . .
C28 C29 C30 N4 -1.7(9) . .
